data_4070647
loop_
_publ_author_name
'Takahashi, Yoshiteru'
'Tsutsumi, Ken'
'Nakagai, Yuzo'
'Morimoto, Tsumoru'
'Kakiuchi, Kiyomi'
'Ogoshi, Sensuke'
'Kurosawa, Hideo'

_publ_section_title
;
 Mono- and Dipalladium Movement on the \p-Conjugated Five-Carbon Chain
;
_journal_issue 2
_journal_name_full Organometallics
_journal_page_first 276
_journal_paper_doi 10.1021/om700909k
_journal_volume 27
_journal_year 2008
_chemical_formula_moiety 'C49 H51 Cl P2 Pd2 Si '
_chemical_formula_sum 'C49 H51 Cl P2 Pd2 Si'
_chemical_formula_weight 978.23
_space_group_IT_number 2
_symmetry_cell_setting triclinic
_symmetry_Int_Tables_number 2
_symmetry_space_group_name_Hall '-P 1'
_symmetry_space_group_name_H-M 'P -1'
_cell_angle_alpha 94.636(18)
_cell_angle_beta 97.931(18)
_cell_angle_gamma 91.766(15)
_cell_formula_units_Z 2
_cell_length_a 9.161(4)
_cell_length_b 15.238(6)
_cell_length_c 18.554(9)
_cell_measurement_reflns_used 22408
_cell_measurement_temperature 296.1
_cell_measurement_theta_max 27.6
_cell_measurement_theta_min 3.0
_cell_volume 2555(2)
_computing_cell_refinement PROCESS-AUTO
_computing_data_collection PROCESS-AUTO
_computing_data_reduction CrystalStructure
_computing_publication_material 'CrystalStructure 3.8'
_computing_structure_refinement CRYSTALS
_computing_structure_solution SIR92
_diffrn_detector_area_resol_mean 10.00
_diffrn_measured_fraction_theta_full 0.980
_diffrn_measured_fraction_theta_max 0.980
_diffrn_measurement_device_type 'Rigaku RAXIS-RAPID'
_diffrn_measurement_method \w
_diffrn_radiation_type 'Mo K\a'
_diffrn_radiation_wavelength 0.71075
_diffrn_reflns_av_R_equivalents 0.056
_diffrn_reflns_limit_h_max 10
_diffrn_reflns_limit_h_min -11
_diffrn_reflns_limit_k_max 19
_diffrn_reflns_limit_k_min -19
_diffrn_reflns_limit_l_max 24
_diffrn_reflns_limit_l_min -24
_diffrn_reflns_number 24662
_diffrn_reflns_theta_full 27.48
_diffrn_reflns_theta_max 27.48
_exptl_absorpt_coefficient_mu 0.871
_exptl_absorpt_correction_T_max 0.893
_exptl_absorpt_correction_T_min 0.230
_exptl_absorpt_correction_type multi-scan
_exptl_absorpt_process_details
;
    Higashi, T. (1995). Program for Absorption Correction.
    Rigaku Corporation, Tokyo, Japan.
;
_exptl_crystal_colour yellow
_exptl_crystal_density_diffrn 1.272
_exptl_crystal_density_method 'not measured'
_exptl_crystal_description block
_exptl_crystal_F_000 996.00
_exptl_crystal_size_max 0.42
_exptl_crystal_size_mid 0.30
_exptl_crystal_size_min 0.13
_refine_diff_density_max 3.37
_refine_diff_density_min -1.66
_refine_ls_extinction_method none
_refine_ls_goodness_of_fit_ref 0.943
_refine_ls_hydrogen_treatment refall
_refine_ls_number_parameters 547
_refine_ls_number_reflns 6637
_refine_ls_R_factor_gt 0.0775
_refine_ls_shift/su_max 0.0000
_refine_ls_structure_factor_coef F
_refine_ls_weighting_details
;
    Chebychev polynomial with 3 parameters (Carruthers & Watkin, 1979)
    29.0529    -21.1905    21.2482
;
_refine_ls_weighting_scheme calc
_refine_ls_wR_factor_ref 0.0652
_reflns_number_gt 6637
_reflns_number_total 11485
_reflns_threshold_expression F^2^>2.0\s(F^2^)
_cod_data_source_file om700909k-file003.cif
_cod_data_source_block '_Palladium'
_cod_original_cell_volume 2554.8(20)
_cod_original_formula_sum 'C49 H51 Cl P2 Pd2 Si '
_cod_database_code 4070647

loop_
_symmetry_equiv_pos_site_id
_symmetry_equiv_pos_as_xyz
1 +X,+Y,+Z
2 -X,-Y,-Z

loop_
_atom_site_label
_atom_site_type_symbol
_atom_site_fract_x
_atom_site_fract_y
_atom_site_fract_z
_atom_site_U_iso_or_equiv
_atom_site_adp_type
_atom_site_occupancy
_atom_site_symmetry_multiplicity
_atom_site_calc_flag
_atom_site_refinement_flags
Pd(1) Pd 0.82349(5) 0.23521(3) 0.39534(2) 0.03664(12) Uani 1.00 1 d .
Pd(2) Pd 0.89328(5) 0.18109(3) 0.26591(2) 0.03591(12) Uani 1.00 1 d .
Cl(1) Cl 0.7404(2) 0.09273(11) 0.33159(9) 0.0485(4) Uani 1.00 1 d .
P(1) P 0.71728(18) 0.23749(12) 0.50012(8) 0.0392(4) Uani 1.00 1 d .
P(2) P 0.93522(18) 0.11211(11) 0.15840(8) 0.0362(3) Uani 1.00 1 d .
Si(1) Si 1.2858(3) 0.42066(19) 0.12791(14) 0.0740(7) Uani 1.00 1 d .
C(1) C 0.9408(7) 0.3555(4) 0.4023(3) 0.0457(17) Uani 1.00 1 d .
C(2) C 0.9658(7) 0.3146(4) 0.3345(3) 0.0436(17) Uani 1.00 1 d .
C(3) C 1.0069(7) 0.2963(4) 0.2724(3) 0.0440(17) Uani 1.00 1 d .
C(4) C 1.0964(8) 0.3364(5) 0.2266(3) 0.0512(19) Uani 1.00 1 d .
C(5) C 1.1687(9) 0.3666(5) 0.1862(4) 0.061(2) Uani 1.00 1 d .
C(6) C 1.0733(9) 0.3628(6) 0.4638(4) 0.064(2) Uani 1.00 1 d .
C(7) C 0.8440(11) 0.4333(5) 0.4027(4) 0.067(2) Uani 1.00 1 d .
C(8) C 1.285(2) 0.5407(9) 0.1502(8) 0.130(5) Uani 1.00 1 d .
C(9) C 1.142(2) 0.5830(12) 0.1449(11) 0.175(9) Uani 1.00 1 d .
C(10) C 1.4774(15) 0.3764(10) 0.1420(9) 0.121(5) Uani 1.00 1 d .
C(11) C 1.5461(19) 0.3749(16) 0.2138(10) 0.164(8) Uani 1.00 1 d .
C(12) C 1.2055(19) 0.3879(9) 0.0298(6) 0.126(5) Uani 1.00 1 d .
C(13) C 1.295(2) 0.4220(11) -0.0258(7) 0.159(7) Uani 1.00 1 d .
C(14) C 0.6897(8) 0.3402(4) 0.5553(3) 0.0477(18) Uani 1.00 1 d .
C(15) C 0.8100(10) 0.3794(6) 0.6051(4) 0.067(2) Uani 1.00 1 d .
C(16) C 0.7963(11) 0.4578(6) 0.6440(4) 0.074(2) Uani 1.00 1 d .
C(17) C 0.6694(15) 0.4979(6) 0.6368(5) 0.091(3) Uani 1.00 1 d .
C(18) C 0.5530(14) 0.4643(7) 0.5878(6) 0.092(3) Uani 1.00 1 d .
C(19) C 0.5617(9) 0.3831(5) 0.5479(4) 0.064(2) Uani 1.00 1 d .
C(20) C 0.8111(7) 0.1725(4) 0.5676(3) 0.0458(17) Uani 1.00 1 d .
C(21) C 0.9261(7) 0.1229(5) 0.5504(3) 0.0512(19) Uani 1.00 1 d .
C(22) C 1.0015(10) 0.0728(6) 0.6010(5) 0.071(2) Uani 1.00 1 d .
C(23) C 0.9637(12) 0.0710(6) 0.6699(5) 0.078(3) Uani 1.00 1 d .
C(24) C 0.8487(14) 0.1183(7) 0.6875(4) 0.091(3) Uani 1.00 1 d .
C(25) C 0.7711(11) 0.1699(7) 0.6376(4) 0.077(2) Uani 1.00 1 d .
C(26) C 0.5295(7) 0.1900(5) 0.4745(3) 0.0499(18) Uani 1.00 1 d .
C(27) C 0.4493(9) 0.2208(7) 0.4140(4) 0.075(2) Uani 1.00 1 d .
C(28) C 0.3097(12) 0.1930(10) 0.3889(7) 0.103(4) Uani 1.00 1 d .
C(29) C 0.2436(12) 0.1295(10) 0.4196(9) 0.106(4) Uani 1.00 1 d .
C(30) C 0.3196(15) 0.0930(8) 0.4773(9) 0.115(5) Uani 1.00 1 d .
C(31) C 0.4684(10) 0.1238(6) 0.5081(6) 0.077(2) Uani 1.00 1 d .
C(32) C 0.8330(6) 0.1526(4) 0.0773(3) 0.0400(15) Uani 1.00 1 d .
C(33) C 0.7587(8) 0.0967(5) 0.0197(3) 0.055(2) Uani 1.00 1 d .
C(34) C 0.6789(10) 0.1309(6) -0.0390(4) 0.073(2) Uani 1.00 1 d .
C(35) C 0.6712(10) 0.2197(6) -0.0423(4) 0.075(2) Uani 1.00 1 d .
C(36) C 0.7418(11) 0.2754(6) 0.0141(5) 0.075(2) Uani 1.00 1 d .
C(37) C 0.8208(9) 0.2427(5) 0.0739(4) 0.062(2) Uani 1.00 1 d .
C(38) C 0.8912(8) -0.0052(4) 0.1470(3) 0.0468(17) Uani 1.00 1 d .
C(39) C 0.7512(9) -0.0348(5) 0.1648(4) 0.058(2) Uani 1.00 1 d .
C(40) C 0.7141(11) -0.1240(6) 0.1567(4) 0.072(2) Uani 1.00 1 d .
C(41) C 0.8050(16) -0.1845(6) 0.1319(5) 0.089(3) Uani 1.00 1 d .
C(42) C 0.9406(14) -0.1572(6) 0.1160(4) 0.081(3) Uani 1.00 1 d .
C(43) C 0.9831(9) -0.0672(4) 0.1222(3) 0.056(2) Uani 1.00 1 d .
C(44) C 1.1273(7) 0.1181(4) 0.1437(3) 0.0420(16) Uani 1.00 1 d .
C(45) C 1.1713(8) 0.1332(5) 0.0771(3) 0.056(2) Uani 1.00 1 d .
C(46) C 1.3194(9) 0.1370(6) 0.0693(5) 0.069(2) Uani 1.00 1 d .
C(47) C 1.4248(10) 0.1244(7) 0.1278(6) 0.083(3) Uani 1.00 1 d .
C(48) C 1.3822(9) 0.1073(7) 0.1939(5) 0.080(3) Uani 1.00 1 d .
C(49) C 1.2337(8) 0.1046(6) 0.2021(4) 0.064(2) Uani 1.00 1 d .
H(1) H 1.0427 0.3863 0.5080 0.075 Uiso 1.00 1 c R
H(2) H 1.1485 0.4006 0.4511 0.075 Uiso 1.00 1 c R
H(3) H 1.1104 0.3060 0.4701 0.075 Uiso 1.00 1 c R
H(4) H 0.8147 0.4473 0.3540 0.082 Uiso 1.00 1 c R
H(5) H 0.8971 0.4824 0.4300 0.082 Uiso 1.00 1 c R
H(6) H 0.7591 0.4193 0.4244 0.082 Uiso 1.00 1 c R
H(7) H 1.3322 0.5526 0.1991 0.161 Uiso 1.00 1 c R
H(8) H 1.3411 0.5677 0.1181 0.161 Uiso 1.00 1 c R
H(9) H 1.1153 0.5997 0.0968 0.222 Uiso 1.00 1 c R
H(10) H 1.1495 0.6339 0.1787 0.222 Uiso 1.00 1 c R
H(11) H 1.0687 0.5428 0.1561 0.222 Uiso 1.00 1 c R
H(12) H 1.4708 0.3176 0.1201 0.149 Uiso 1.00 1 c R
H(13) H 1.5385 0.4117 0.1173 0.149 Uiso 1.00 1 c R
H(14) H 1.6017 0.4286 0.2284 0.195 Uiso 1.00 1 c R
H(15) H 1.6100 0.3270 0.2167 0.195 Uiso 1.00 1 c R
H(16) H 1.4738 0.3680 0.2453 0.195 Uiso 1.00 1 c R
H(17) H 1.1989 0.3254 0.0226 0.152 Uiso 1.00 1 c R
H(18) H 1.1095 0.4102 0.0216 0.152 Uiso 1.00 1 c R
H(19) H 1.2581 0.4768 -0.0398 0.195 Uiso 1.00 1 c R
H(20) H 1.2858 0.3807 -0.0675 0.195 Uiso 1.00 1 c R
H(21) H 1.3952 0.4301 -0.0050 0.195 Uiso 1.00 1 c R
H(22) H 0.9009 0.3507 0.6115 0.079 Uiso 1.00 1 c R
H(23) H 0.8783 0.4839 0.6764 0.088 Uiso 1.00 1 c R
H(24) H 0.6595 0.5507 0.6664 0.111 Uiso 1.00 1 c R
H(25) H 0.4654 0.4962 0.5805 0.112 Uiso 1.00 1 c R
H(26) H 0.4783 0.3581 0.5159 0.077 Uiso 1.00 1 c R
H(27) H 0.9542 0.1228 0.5030 0.062 Uiso 1.00 1 c R
H(28) H 1.0809 0.0393 0.5878 0.086 Uiso 1.00 1 c R
H(29) H 1.0173 0.0373 0.7046 0.093 Uiso 1.00 1 c R
H(30) H 0.8201 0.1161 0.7347 0.111 Uiso 1.00 1 c R
H(31) H 0.6915 0.2032 0.6510 0.096 Uiso 1.00 1 c R
H(32) H 0.4949 0.2637 0.3890 0.088 Uiso 1.00 1 c R
H(33) H 0.2575 0.2188 0.3486 0.118 Uiso 1.00 1 c R
H(34) H 0.1447 0.1101 0.4016 0.121 Uiso 1.00 1 c R
H(35) H 0.2743 0.0459 0.4979 0.142 Uiso 1.00 1 c R
H(36) H 0.5205 0.0998 0.5493 0.094 Uiso 1.00 1 c R
H(37) H 0.7631 0.0347 0.0211 0.064 Uiso 1.00 1 c R
H(38) H 0.6288 0.0922 -0.0779 0.085 Uiso 1.00 1 c R
H(39) H 0.6171 0.2428 -0.0834 0.089 Uiso 1.00 1 c R
H(40) H 0.7361 0.3373 0.0121 0.089 Uiso 1.00 1 c R
H(41) H 0.8674 0.2822 0.1132 0.073 Uiso 1.00 1 c R
H(42) H 0.6853 0.0063 0.1819 0.068 Uiso 1.00 1 c R
H(43) H 0.6219 -0.1437 0.1689 0.084 Uiso 1.00 1 c R
H(44) H 0.7755 -0.2452 0.1257 0.105 Uiso 1.00 1 c R
H(45) H 1.0061 -0.1997 0.1006 0.096 Uiso 1.00 1 c R
H(46) H 1.0754 -0.0490 0.1093 0.067 Uiso 1.00 1 c R
H(47) H 1.0991 0.1412 0.0365 0.068 Uiso 1.00 1 c R
H(48) H 1.3485 0.1479 0.0235 0.084 Uiso 1.00 1 c R
H(49) H 1.5265 0.1275 0.1226 0.101 Uiso 1.00 1 c R
H(50) H 1.4546 0.0976 0.2340 0.095 Uiso 1.00 1 c R
H(51) H 1.2046 0.0931 0.2478 0.076 Uiso 1.00 1 c R

loop_
_atom_site_aniso_label
_atom_site_aniso_U_11
_atom_site_aniso_U_22
_atom_site_aniso_U_33
_atom_site_aniso_U_12
_atom_site_aniso_U_13
_atom_site_aniso_U_23
Pd(1) 0.0420(2) 0.0397(2) 0.0288(2) 0.0067(2) 0.00752(18) 0.00002(18)
Pd(2) 0.0401(2) 0.0403(2) 0.0277(2) 0.0054(2) 0.00704(18) -0.00086(18)
Cl(1) 0.0571(9) 0.0424(8) 0.0468(8) -0.0024(7) 0.0132(7) 0.0011(6)
P(1) 0.0398(8) 0.0486(9) 0.0303(6) 0.0103(7) 0.0067(6) 0.0028(6)
P(2) 0.0403(8) 0.0404(8) 0.0274(6) 0.0037(6) 0.0044(5) -0.0013(5)
Si(1) 0.0817(17) 0.0801(16) 0.0639(13) -0.0248(14) 0.0277(12) 0.0102(11)
C(1) 0.055(3) 0.039(3) 0.043(3) -0.009(3) 0.014(2) -0.005(2)
C(2) 0.052(3) 0.037(3) 0.042(3) -0.003(2) 0.012(2) -0.001(2)
C(3) 0.054(3) 0.046(3) 0.032(2) 0.006(3) 0.008(2) -0.001(2)
C(4) 0.056(4) 0.056(4) 0.040(3) 0.001(3) 0.009(3) -0.006(2)
C(5) 0.068(4) 0.067(5) 0.049(3) -0.013(4) 0.017(3) 0.001(3)
C(6) 0.064(4) 0.073(5) 0.050(3) -0.014(4) 0.004(3) -0.011(3)
C(7) 0.094(6) 0.039(3) 0.070(4) 0.006(4) 0.030(4) -0.002(3)
C(8) 0.194(16) 0.097(9) 0.111(9) -0.040(10) 0.063(10) 0.017(7)
C(9) 0.22(2) 0.141(14) 0.197(19) 0.083(15) 0.077(16) 0.087(13)
C(10) 0.101(9) 0.114(10) 0.159(13) -0.009(8) 0.061(9) 0.014(9)
C(11) 0.104(11) 0.25(2) 0.135(14) 0.009(13) 0.013(10) 0.001(14)
C(12) 0.189(14) 0.120(10) 0.071(6) -0.072(10) 0.048(7) -0.001(6)
C(13) 0.26(2) 0.142(13) 0.086(8) -0.060(13) 0.072(11) 0.005(8)
C(14) 0.054(3) 0.053(3) 0.038(3) 0.009(3) 0.013(2) 0.002(2)
C(15) 0.070(5) 0.076(5) 0.052(4) 0.008(4) 0.007(3) -0.013(3)
C(16) 0.079(6) 0.078(6) 0.064(4) -0.007(5) 0.020(4) -0.023(4)
C(17) 0.144(10) 0.067(6) 0.066(5) 0.004(6) 0.039(6) -0.017(4)
C(18) 0.106(8) 0.084(6) 0.090(6) 0.042(6) 0.030(6) -0.005(5)
C(19) 0.065(4) 0.066(5) 0.062(4) 0.030(4) 0.014(3) 0.002(3)
C(20) 0.047(3) 0.052(3) 0.041(3) 0.009(3) 0.007(2) 0.011(2)
C(21) 0.040(3) 0.063(4) 0.052(3) 0.014(3) 0.001(2) 0.012(3)
C(22) 0.066(5) 0.074(5) 0.075(5) 0.015(4) 0.008(4) 0.017(4)
C(23) 0.090(6) 0.079(6) 0.064(5) 0.012(5) -0.007(4) 0.022(4)
C(24) 0.127(9) 0.109(8) 0.042(4) 0.037(7) 0.013(4) 0.028(4)
C(25) 0.095(6) 0.104(7) 0.040(3) 0.047(5) 0.017(3) 0.023(4)
C(26) 0.036(3) 0.055(4) 0.057(3) 0.008(3) 0.008(2) -0.007(3)
C(27) 0.049(4) 0.109(7) 0.061(4) 0.010(4) -0.010(3) -0.009(4)
C(28) 0.059(5) 0.137(11) 0.100(8) 0.013(7) -0.011(5) -0.043(7)
C(29) 0.053(5) 0.109(9) 0.141(11) 0.014(6) -0.011(6) -0.046(8)
C(30) 0.088(8) 0.083(7) 0.184(14) -0.018(6) 0.071(9) -0.017(8)
C(31) 0.058(5) 0.068(5) 0.108(7) -0.002(4) 0.032(5) -0.003(4)
C(32) 0.034(2) 0.052(3) 0.035(2) 0.008(2) 0.005(2) 0.005(2)
C(33) 0.058(4) 0.063(4) 0.039(3) 0.007(3) -0.001(2) -0.007(3)
C(34) 0.080(5) 0.085(6) 0.046(3) 0.010(5) -0.015(3) -0.002(3)
C(35) 0.076(5) 0.091(6) 0.056(4) 0.016(5) -0.010(4) 0.024(4)
C(36) 0.084(6) 0.061(5) 0.078(5) 0.014(4) -0.012(4) 0.020(4)
C(37) 0.070(5) 0.050(4) 0.061(4) 0.004(3) -0.007(3) 0.010(3)
C(38) 0.063(4) 0.046(3) 0.029(2) 0.011(3) -0.001(2) -0.001(2)
C(39) 0.057(4) 0.058(4) 0.054(3) -0.014(3) 0.000(3) 0.000(3)
C(40) 0.076(5) 0.068(5) 0.067(5) -0.018(4) -0.007(4) 0.008(4)
C(41) 0.145(10) 0.046(5) 0.072(5) -0.013(6) 0.001(6) 0.006(4)
C(42) 0.126(9) 0.056(5) 0.059(4) 0.031(5) 0.006(5) -0.001(3)
C(43) 0.076(5) 0.050(4) 0.041(3) 0.015(3) 0.007(3) -0.002(2)
C(44) 0.043(3) 0.044(3) 0.036(2) 0.010(2) 0.002(2) -0.004(2)
C(45) 0.049(3) 0.079(5) 0.043(3) 0.010(3) 0.015(2) 0.001(3)
C(46) 0.055(4) 0.080(5) 0.074(5) -0.002(4) 0.024(4) 0.002(4)
C(47) 0.050(4) 0.101(7) 0.102(7) 0.012(5) 0.024(4) 0.001(5)
C(48) 0.048(4) 0.110(7) 0.081(5) 0.023(5) -0.003(4) 0.007(5)
C(49) 0.050(4) 0.095(6) 0.046(3) 0.017(4) 0.004(3) 0.004(3)

loop_
_atom_type_symbol
_atom_type_description
_atom_type_scat_dispersion_real
_atom_type_scat_dispersion_imag
_atom_type_scat_source
C C 0.003 0.002
;
International Tables for Crystallography
(1992, Vol. C, Tables 4.2.6.8 and 6.1.1.4)
;
H H 0.000 0.000
;
International Tables for Crystallography
(1992, Vol. C, Table 6.1.1.4)
;
Cl Cl 0.148 0.159
;
International Tables for Crystallography
(1992, Vol. C, Tables 4.2.6.8 and 6.1.1.4)
;
Si Si 0.082 0.070
;
International Tables for Crystallography
(1992, Vol. C, Tables 4.2.6.8 and 6.1.1.4)
;
Pd Pd -0.999 1.007
;
International Tables for Crystallography
(1992, Vol. C, Tables 4.2.6.8 and 6.1.1.4)
;
P P 0.102 0.094
;
International Tables for Crystallography
(1992, Vol. C, Tables 4.2.6.8 and 6.1.1.4)
;

loop_
_geom_angle_atom_site_label_1
_geom_angle_atom_site_label_2
_geom_angle_atom_site_label_3
_geom_angle
_geom_angle_publ_flag
Pd(2) Pd(1) Cl(1) 56.86(4) yes
Pd(2) Pd(1) P(1) 160.40(4) yes
Pd(2) Pd(1) C(1) 94.52(18) yes
Pd(2) Pd(1) C(2) 56.59(15) yes
Cl(1) Pd(1) P(1) 103.58(6) yes
Cl(1) Pd(1) C(1) 151.37(19) yes
Cl(1) Pd(1) C(2) 113.44(16) yes
P(1) Pd(1) C(1) 105.05(19) yes
P(1) Pd(1) C(2) 142.97(16) yes
C(1) Pd(1) C(2) 37.9(2) yes
Pd(1) Pd(2) Cl(1) 57.21(4) yes
Pd(1) Pd(2) P(2) 170.12(4) yes
Pd(1) Pd(2) C(2) 52.70(17) yes
Pd(1) Pd(2) C(3) 85.71(18) yes
Cl(1) Pd(2) P(2) 113.01(5) yes
Cl(1) Pd(2) C(2) 109.91(17) yes
Cl(1) Pd(2) C(3) 142.91(18) yes
P(2) Pd(2) C(2) 137.02(18) yes
P(2) Pd(2) C(3) 104.04(18) yes
C(2) Pd(2) C(3) 33.0(2) yes
Pd(1) Cl(1) Pd(2) 65.93(4) yes
Pd(1) P(1) C(14) 122.9(2) yes
Pd(1) P(1) C(20) 113.1(2) yes
Pd(1) P(1) C(26) 106.9(2) yes
C(14) P(1) C(20) 102.0(3) yes
C(14) P(1) C(26) 103.1(3) yes
C(20) P(1) C(26) 107.7(3) yes
Pd(2) P(2) C(32) 115.1(2) yes
Pd(2) P(2) C(38) 115.2(2) yes
Pd(2) P(2) C(44) 113.95(19) yes
C(32) P(2) C(38) 103.5(2) yes
C(32) P(2) C(44) 105.0(2) yes
C(38) P(2) C(44) 102.6(3) yes
C(5) Si(1) C(8) 108.1(6) yes
C(5) Si(1) C(10) 109.6(6) yes
C(5) Si(1) C(12) 107.4(5) yes
C(8) Si(1) C(10) 112.9(7) yes
C(8) Si(1) C(12) 111.8(6) yes
C(10) Si(1) C(12) 106.9(7) yes
Pd(1) C(1) C(2) 76.7(3) yes
Pd(1) C(1) C(6) 112.4(5) yes
Pd(1) C(1) C(7) 113.2(5) yes
C(2) C(1) C(6) 116.2(6) yes
C(2) C(1) C(7) 118.5(6) yes
C(6) C(1) C(7) 114.2(6) yes
Pd(1) C(2) Pd(2) 70.71(19) yes
Pd(1) C(2) C(1) 65.4(3) yes
Pd(1) C(2) C(3) 129.4(5) yes
Pd(2) C(2) C(1) 136.1(5) yes
Pd(2) C(2) C(3) 58.7(3) yes
C(1) C(2) C(3) 165.2(7) yes
Pd(2) C(3) C(2) 88.3(4) yes
Pd(2) C(3) C(4) 134.3(4) yes
C(2) C(3) C(4) 137.4(6) yes
C(3) C(4) C(5) 177.0(7) yes
Si(1) C(5) C(4) 175.9(6) yes
Si(1) C(8) C(9) 118.4(12) yes
Si(1) C(10) C(11) 117.3(13) yes
Si(1) C(12) C(13) 114.3(10) yes
P(1) C(14) C(15) 118.9(5) yes
P(1) C(14) C(19) 123.1(5) yes
C(15) C(14) C(19) 117.9(7) yes
C(14) C(15) C(16) 120.7(8) yes
C(15) C(16) C(17) 120.5(8) yes
C(16) C(17) C(18) 120.8(10) yes
C(17) C(18) C(19) 120.4(11) yes
C(14) C(19) C(18) 119.7(8) yes
P(1) C(20) C(21) 119.5(5) yes
P(1) C(20) C(25) 122.5(6) yes
C(21) C(20) C(25) 118.0(7) yes
C(20) C(21) C(22) 121.1(7) yes
C(21) C(22) C(23) 121.1(9) yes
C(22) C(23) C(24) 118.9(9) yes
C(23) C(24) C(25) 121.3(9) yes
C(20) C(25) C(24) 119.7(9) yes
P(1) C(26) C(27) 116.0(6) yes
P(1) C(26) C(31) 125.0(6) yes
C(27) C(26) C(31) 118.9(7) yes
C(26) C(27) C(28) 123.0(10) yes
C(27) C(28) C(29) 120.8(12) yes
C(28) C(29) C(30) 119.1(11) yes
C(29) C(30) C(31) 121.8(13) yes
C(26) C(31) C(30) 116.2(10) yes
P(2) C(32) C(33) 122.9(5) yes
P(2) C(32) C(37) 119.0(4) yes
C(33) C(32) C(37) 118.0(6) yes
C(32) C(33) C(34) 120.4(7) yes
C(33) C(34) C(35) 120.8(7) yes
C(34) C(35) C(36) 119.6(8) yes
C(35) C(36) C(37) 120.7(8) yes
C(32) C(37) C(36) 120.5(7) yes
P(2) C(38) C(39) 117.5(5) yes
P(2) C(38) C(43) 124.1(5) yes
C(39) C(38) C(43) 118.4(6) yes
C(38) C(39) C(40) 118.9(7) yes
C(39) C(40) C(41) 122.2(10) yes
C(40) C(41) C(42) 119.5(9) yes
C(41) C(42) C(43) 120.7(10) yes
C(38) C(43) C(42) 120.2(8) yes
P(2) C(44) C(45) 123.3(4) yes
P(2) C(44) C(49) 117.6(5) yes
C(45) C(44) C(49) 119.0(6) yes
C(44) C(45) C(46) 120.7(6) yes
C(45) C(46) C(47) 120.1(8) yes
C(46) C(47) C(48) 119.8(8) yes
C(47) C(48) C(49) 120.2(8) yes
C(44) C(49) C(48) 120.3(7) yes
C(1) C(6) H(1) 109.5 no
C(1) C(6) H(2) 109.5 no
C(1) C(6) H(3) 109.4 no
H(1) C(6) H(2) 109.5 no
H(1) C(6) H(3) 109.5 no
H(2) C(6) H(3) 109.5 no
C(1) C(7) H(4) 109.5 no
C(1) C(7) H(5) 109.5 no
C(1) C(7) H(6) 109.4 no
H(4) C(7) H(5) 109.5 no
H(4) C(7) H(6) 109.5 no
H(5) C(7) H(6) 109.5 no
Si(1) C(8) H(7) 107.2 no
Si(1) C(8) H(8) 107.2 no
C(9) C(8) H(7) 107.4 no
C(9) C(8) H(8) 107.1 no
H(7) C(8) H(8) 109.5 no
C(8) C(9) H(9) 109.6 no
C(8) C(9) H(10) 109.4 no
C(8) C(9) H(11) 109.4 no
H(9) C(9) H(10) 109.5 no
H(9) C(9) H(11) 109.5 no
H(10) C(9) H(11) 109.5 no
Si(1) C(10) H(12) 107.3 no
Si(1) C(10) H(13) 107.4 no
C(11) C(10) H(12) 107.6 no
C(11) C(10) H(13) 107.7 no
H(12) C(10) H(13) 109.5 no
C(10) C(11) H(14) 109.4 no
C(10) C(11) H(15) 109.2 no
C(10) C(11) H(16) 109.8 no
H(14) C(11) H(15) 109.5 no
H(14) C(11) H(16) 109.5 no
H(15) C(11) H(16) 109.5 no
Si(1) C(12) H(17) 108.4 no
Si(1) C(12) H(18) 108.0 no
C(13) C(12) H(17) 108.3 no
C(13) C(12) H(18) 108.3 no
H(17) C(12) H(18) 109.5 no
C(12) C(13) H(19) 109.4 no
C(12) C(13) H(20) 109.4 no
C(12) C(13) H(21) 109.6 no
H(19) C(13) H(20) 109.5 no
H(19) C(13) H(21) 109.5 no
H(20) C(13) H(21) 109.5 no
C(14) C(15) H(22) 119.7 no
C(16) C(15) H(22) 119.7 no
C(15) C(16) H(23) 119.8 no
C(17) C(16) H(23) 119.7 no
C(16) C(17) H(24) 119.6 no
C(18) C(17) H(24) 119.6 no
C(17) C(18) H(25) 119.8 no
C(19) C(18) H(25) 119.8 no
C(14) C(19) H(26) 120.1 no
C(18) C(19) H(26) 120.2 no
C(20) C(21) H(27) 119.5 no
C(22) C(21) H(27) 119.4 no
C(21) C(22) H(28) 119.5 no
C(23) C(22) H(28) 119.5 no
C(22) C(23) H(29) 120.6 no
C(24) C(23) H(29) 120.6 no
C(23) C(24) H(30) 119.4 no
C(25) C(24) H(30) 119.3 no
C(20) C(25) H(31) 120.1 no
C(24) C(25) H(31) 120.2 no
C(26) C(27) H(32) 118.4 no
C(28) C(27) H(32) 118.6 no
C(27) C(28) H(33) 119.6 no
C(29) C(28) H(33) 119.6 no
C(28) C(29) H(34) 120.5 no
C(30) C(29) H(34) 120.5 no
C(29) C(30) H(35) 119.2 no
C(31) C(30) H(35) 119.0 no
C(26) C(31) H(36) 121.8 no
C(30) C(31) H(36) 122.0 no
C(32) C(33) H(37) 119.8 no
C(34) C(33) H(37) 119.8 no
C(33) C(34) H(38) 119.6 no
C(35) C(34) H(38) 119.6 no
C(34) C(35) H(39) 120.2 no
C(36) C(35) H(39) 120.2 no
C(35) C(36) H(40) 119.7 no
C(37) C(36) H(40) 119.6 no
C(32) C(37) H(41) 119.7 no
C(36) C(37) H(41) 119.7 no
C(38) C(39) H(42) 120.5 no
C(40) C(39) H(42) 120.5 no
C(39) C(40) H(43) 119.0 no
C(41) C(40) H(43) 118.9 no
C(40) C(41) H(44) 120.3 no
C(42) C(41) H(44) 120.2 no
C(41) C(42) H(45) 119.6 no
C(43) C(42) H(45) 119.7 no
C(38) C(43) H(46) 119.9 no
C(42) C(43) H(46) 119.9 no
C(44) C(45) H(47) 119.6 no
C(46) C(45) H(47) 119.7 no
C(45) C(46) H(48) 120.0 no
C(47) C(46) H(48) 120.0 no
C(46) C(47) H(49) 120.1 no
C(48) C(47) H(49) 120.1 no
C(47) C(48) H(50) 119.9 no
C(49) C(48) H(50) 119.9 no
C(44) C(49) H(51) 119.8 no
C(48) C(49) H(51) 120.0 no

loop_
_geom_bond_atom_site_label_1
_geom_bond_atom_site_label_2
_geom_bond_distance
_geom_bond_publ_flag
Pd(1) Pd(2) 2.6443(5) yes
Pd(1) Cl(1) 2.4345(16) yes
Pd(1) P(1) 2.2893(16) yes
Pd(1) C(1) 2.083(6) yes
Pd(1) C(2) 2.229(7) yes
Pd(2) Cl(1) 2.4248(18) yes
Pd(2) P(2) 2.2648(15) yes
Pd(2) C(2) 2.339(6) yes
Pd(2) C(3) 2.000(6) yes
P(1) C(14) 1.844(7) yes
P(1) C(20) 1.801(6) yes
P(1) C(26) 1.830(6) yes
P(2) C(32) 1.822(6) yes
P(2) C(38) 1.809(6) yes
P(2) C(44) 1.818(6) yes
Si(1) C(5) 1.846(9) yes
Si(1) C(8) 1.843(14) yes
Si(1) C(10) 1.892(14) yes
Si(1) C(12) 1.888(11) yes
C(1) C(2) 1.408(9) yes
C(1) C(6) 1.541(9) yes
C(1) C(7) 1.501(11) yes
C(2) C(3) 1.274(9) yes
C(3) C(4) 1.419(10) yes
C(4) C(5) 1.177(11) yes
C(8) C(9) 1.47(2) yes
C(10) C(11) 1.40(2) yes
C(12) C(13) 1.51(2) yes
C(14) C(15) 1.419(10) yes
C(14) C(19) 1.356(11) yes
C(15) C(16) 1.362(13) yes
C(16) C(17) 1.326(17) yes
C(17) C(18) 1.360(16) yes
C(18) C(19) 1.400(14) yes
C(20) C(21) 1.373(10) yes
C(20) C(25) 1.401(10) yes
C(21) C(22) 1.381(12) yes
C(22) C(23) 1.372(14) yes
C(23) C(24) 1.357(16) yes
C(24) C(25) 1.398(14) yes
C(26) C(27) 1.378(11) yes
C(26) C(31) 1.372(13) yes
C(27) C(28) 1.343(14) yes
C(28) C(29) 1.33(2) yes
C(29) C(30) 1.36(2) yes
C(30) C(31) 1.452(16) yes
C(32) C(33) 1.396(8) yes
C(32) C(37) 1.386(10) yes
C(33) C(34) 1.374(11) yes
C(34) C(35) 1.363(14) yes
C(35) C(36) 1.367(12) yes
C(36) C(37) 1.376(12) yes
C(38) C(39) 1.435(11) yes
C(38) C(43) 1.378(10) yes
C(39) C(40) 1.383(12) yes
C(40) C(41) 1.355(16) yes
C(41) C(42) 1.375(19) yes
C(42) C(43) 1.405(12) yes
C(44) C(45) 1.385(9) yes
C(44) C(49) 1.387(9) yes
C(45) C(46) 1.384(11) yes
C(46) C(47) 1.379(13) yes
C(47) C(48) 1.379(15) yes
C(48) C(49) 1.390(12) yes
C(6) H(1) 0.950 no
C(6) H(2) 0.950 no
C(6) H(3) 0.950 no
C(7) H(4) 0.950 no
C(7) H(5) 0.950 no
C(7) H(6) 0.950 no
C(8) H(7) 0.950 no
C(8) H(8) 0.950 no
C(9) H(9) 0.950 no
C(9) H(10) 0.950 no
C(9) H(11) 0.950 no
C(10) H(12) 0.950 no
C(10) H(13) 0.950 no
C(11) H(14) 0.950 no
C(11) H(15) 0.950 no
C(11) H(16) 0.950 no
C(12) H(17) 0.950 no
C(12) H(18) 0.950 no
C(13) H(19) 0.950 no
C(13) H(20) 0.950 no
C(13) H(21) 0.950 no
C(15) H(22) 0.950 no
C(16) H(23) 0.950 no
C(17) H(24) 0.950 no
C(18) H(25) 0.950 no
C(19) H(26) 0.950 no
C(21) H(27) 0.950 no
C(22) H(28) 0.950 no
C(23) H(29) 0.950 no
C(24) H(30) 0.950 no
C(25) H(31) 0.950 no
C(27) H(32) 0.950 no
C(28) H(33) 0.950 no
C(29) H(34) 0.950 no
C(30) H(35) 0.950 no
C(31) H(36) 0.950 no
C(33) H(37) 0.950 no
C(34) H(38) 0.950 no
C(35) H(39) 0.950 no
C(36) H(40) 0.950 no
C(37) H(41) 0.950 no
C(39) H(42) 0.950 no
C(40) H(43) 0.950 no
C(41) H(44) 0.950 no
C(42) H(45) 0.950 no
C(43) H(46) 0.950 no
C(45) H(47) 0.950 no
C(46) H(48) 0.950 no
C(47) H(49) 0.950 no
C(48) H(50) 0.950 no
C(49) H(51) 0.950 no

loop_
_geom_contact_atom_site_label_1
_geom_contact_atom_site_label_2
_geom_contact_distance
_geom_contact_site_symmetry_2
C(18) C(18) 3.539(16) 2_666
C(28) C(49) 3.582(15) 1_455
C(49) C(28) 3.582(15) 1_655
Pd(1) H(34) 3.549 1_655
Pd(2) H(15) 3.541 1_455
Pd(2) H(29) 3.519 2_756
Pd(2) H(33) 3.484 1_655
Pd(2) H(34) 3.437 1_655
Cl(1) H(28) 2.995 2_756
Cl(1) H(29) 3.126 2_756
Cl(1) H(50) 2.978 1_455
P(2) H(29) 3.539 2_756
C(1) H(23) 3.444 2_766
C(2) H(23) 3.379 2_766
C(2) H(33) 3.075 1_655
C(3) H(23) 3.496 2_766
C(3) H(33) 2.865 1_655
C(4) H(23) 3.137 2_766
C(4) H(24) 3.145 2_766
C(4) H(33) 3.226 1_655
C(5) H(23) 3.361 2_766
C(5) H(24) 3.111 2_766
C(6) H(5) 2.929 2_766
C(6) H(33) 3.564 1_655
C(7) H(1) 3.161 2_766
C(7) H(2) 3.550 2_766
C(7) H(23) 3.369 2_766
C(7) H(25) 3.110 2_666
C(9) H(23) 3.573 2_766
C(9) H(40) 3.550 2_765
C(11) H(4) 3.411 1_655
C(11) H(24) 3.263 2_766
C(12) H(9) 3.521 2_765
C(12) H(44) 3.497 2_755
C(13) H(13) 3.580 2_865
C(13) H(21) 3.526 2_865
C(13) H(44) 3.141 2_755
C(15) H(5) 3.523 2_766
C(16) H(2) 2.970 2_766
C(16) H(5) 3.422 2_766
C(16) H(7) 3.302 2_766
C(17) H(2) 2.973 2_766
C(17) H(7) 3.202 2_766
C(17) H(16) 3.304 2_766
C(18) H(2) 3.561 2_766
C(18) H(6) 3.402 2_666
C(18) H(25) 3.211 2_666
C(18) H(26) 3.443 2_666
C(19) H(25) 3.113 2_666
C(20) H(35) 3.476 2_656
C(21) H(28) 3.407 2_756
C(21) H(35) 3.109 2_656
C(22) H(27) 3.484 2_756
C(22) H(34) 3.050 2_656
C(22) H(35) 3.365 1_655
C(22) H(35) 3.305 2_656
C(23) H(34) 3.040 2_656
C(23) H(51) 3.464 2_756
C(24) H(51) 3.571 2_756
C(28) H(3) 3.017 1_455
C(28) H(50) 3.554 1_455
C(28) H(51) 2.943 1_455
C(29) H(3) 3.116 1_455
C(29) H(27) 3.252 1_455
C(29) H(51) 3.160 1_455
C(30) H(27) 3.484 1_455
C(30) H(28) 3.325 1_455
C(30) H(36) 3.353 2_656
C(31) H(35) 3.559 2_656
C(31) H(36) 3.495 2_656
C(32) H(49) 3.062 1_455
C(33) H(46) 3.058 2_755
C(33) H(49) 3.071 1_455
C(34) H(43) 3.422 2_655
C(34) H(45) 3.413 2_755
C(34) H(46) 3.007 2_755
C(34) H(48) 3.398 1_455
C(34) H(49) 3.481 1_455
C(35) H(43) 3.420 2_655
C(35) H(45) 3.300 2_755
C(35) H(48) 3.528 1_455
C(36) H(8) 3.586 2_765
C(36) H(9) 3.286 2_765
C(36) H(12) 3.418 1_455
C(36) H(13) 3.467 1_455
C(36) H(45) 3.511 2_755
C(37) H(49) 3.435 1_455
C(38) H(29) 2.851 2_756
C(39) H(29) 2.995 2_756
C(39) H(49) 3.339 1_455
C(40) H(29) 3.453 2_756
C(40) H(38) 3.344 2_655
C(40) H(39) 3.530 2_655
C(40) H(48) 3.302 2_755
C(41) H(17) 3.436 2_755
C(41) H(20) 3.172 2_755
C(41) H(47) 3.469 2_755
C(41) H(48) 3.130 2_755
C(42) H(17) 3.556 2_755
C(42) H(30) 3.291 2_756
C(42) H(47) 2.835 2_755
C(42) H(48) 3.454 2_755
C(43) H(29) 3.208 2_756
C(43) H(30) 3.153 2_756
C(43) H(47) 3.052 2_755
C(45) H(37) 3.142 2_755
C(46) H(37) 3.008 2_755
C(46) H(38) 3.552 2_755
C(47) H(38) 3.357 2_755
C(47) H(42) 3.136 1_655
C(48) H(33) 3.557 1_655
C(48) H(38) 3.571 2_755
C(48) H(42) 3.241 1_655
C(49) H(33) 3.083 1_655
H(1) C(7) 3.161 2_766
H(1) H(4) 3.538 2_766
H(1) H(5) 2.239 2_766
H(1) H(6) 3.476 2_766
H(2) C(7) 3.550 2_766
H(2) C(16) 2.970 2_766
H(2) C(17) 2.973 2_766
H(2) C(18) 3.561 2_766
H(2) H(5) 2.807 2_766
H(2) H(6) 3.447 2_766
H(2) H(23) 3.049 2_766
H(2) H(24) 3.105 2_766
H(2) H(26) 3.199 1_655
H(2) H(33) 3.484 1_655
H(3) C(28) 3.017 1_655
H(3) C(29) 3.116 1_655
H(3) H(5) 3.594 2_766
H(3) H(26) 3.413 1_655
H(3) H(33) 3.022 1_655
H(3) H(34) 3.190 1_655
H(4) C(11) 3.411 1_455
H(4) H(1) 3.538 2_766
H(4) H(14) 2.815 1_455
H(4) H(15) 3.329 1_455
H(4) H(16) 3.594 1_455
H(4) H(23) 3.112 2_766
H(4) H(25) 3.104 2_666
H(5) C(6) 2.929 2_766
H(5) C(15) 3.523 2_766
H(5) C(16) 3.422 2_766
H(5) H(1) 2.239 2_766
H(5) H(2) 2.807 2_766
H(5) H(3) 3.594 2_766
H(5) H(5) 2.991 2_766
H(5) H(22) 3.302 2_766
H(5) H(23) 3.102 2_766
H(5) H(25) 3.328 2_666
H(6) C(18) 3.402 2_666
H(6) H(1) 3.476 2_766
H(6) H(2) 3.447 2_766
H(6) H(25) 2.456 2_666
H(7) C(16) 3.302 2_766
H(7) C(17) 3.202 2_766
H(7) H(23) 3.276 2_766
H(7) H(24) 3.049 2_766
H(8) C(36) 3.586 2_765
H(8) H(21) 3.412 2_865
H(8) H(39) 3.032 2_765
H(8) H(40) 2.931 2_765
H(9) C(12) 3.521 2_765
H(9) C(36) 3.286 2_765
H(9) H(18) 2.788 2_765
H(9) H(19) 3.568 2_765
H(9) H(39) 3.425 2_765
H(9) H(40) 2.801 2_765
H(9) H(45) 3.245 1_565
H(10) H(23) 3.385 2_766
H(10) H(39) 3.543 2_765
H(10) H(45) 3.245 1_565
H(11) H(19) 3.429 2_765
H(11) H(23) 3.140 2_766
H(12) C(36) 3.418 1_655
H(12) H(40) 3.377 1_655
H(13) C(13) 3.580 2_865
H(13) C(36) 3.467 1_655
H(13) H(19) 3.061 2_865
H(13) H(21) 3.405 2_865
H(13) H(40) 3.019 1_655
H(14) H(4) 2.815 1_655
H(14) H(24) 3.297 2_766
H(15) Pd(2) 3.541 1_655
H(15) H(4) 3.329 1_655
H(15) H(41) 3.294 1_655
H(16) C(17) 3.304 2_766
H(16) H(4) 3.594 1_655
H(16) H(24) 2.455 2_766
H(16) H(32) 3.199 1_655
H(17) C(41) 3.436 2_755
H(17) C(42) 3.556 2_755
H(17) H(44) 2.962 2_755
H(17) H(45) 3.211 2_755
H(18) H(9) 2.788 2_765
H(18) H(18) 3.524 2_765
H(19) H(9) 3.568 2_765
H(19) H(11) 3.429 2_765
H(19) H(13) 3.061 2_865
H(19) H(21) 3.405 2_865
H(19) H(40) 2.836 2_765
H(20) C(41) 3.172 2_755
H(20) H(44) 2.269 2_755
H(21) C(13) 3.526 2_865
H(21) H(8) 3.412 2_865
H(21) H(13) 3.405 2_865
H(21) H(19) 3.405 2_865
H(21) H(21) 2.800 2_865
H(21) H(40) 3.453 1_655
H(22) H(5) 3.302 2_766
H(23) C(1) 3.444 2_766
H(23) C(2) 3.379 2_766
H(23) C(3) 3.496 2_766
H(23) C(4) 3.137 2_766
H(23) C(5) 3.361 2_766
H(23) C(7) 3.369 2_766
H(23) C(9) 3.573 2_766
H(23) H(2) 3.049 2_766
H(23) H(4) 3.112 2_766
H(23) H(5) 3.102 2_766
H(23) H(7) 3.276 2_766
H(23) H(10) 3.385 2_766
H(23) H(11) 3.140 2_766
H(24) C(4) 3.145 2_766
H(24) C(5) 3.111 2_766
H(24) C(11) 3.263 2_766
H(24) H(2) 3.105 2_766
H(24) H(7) 3.049 2_766
H(24) H(14) 3.297 2_766
H(24) H(16) 2.455 2_766
H(24) H(32) 3.372 2_666
H(25) C(7) 3.110 2_666
H(25) C(18) 3.211 2_666
H(25) C(19) 3.113 2_666
H(25) H(4) 3.104 2_666
H(25) H(5) 3.328 2_666
H(25) H(6) 2.456 2_666
H(25) H(25) 3.148 2_666
H(25) H(26) 3.036 2_666
H(26) C(18) 3.443 2_666
H(26) H(2) 3.199 1_455
H(26) H(3) 3.413 1_455
H(26) H(25) 3.036 2_666
H(27) C(22) 3.484 2_756
H(27) C(29) 3.252 1_655
H(27) C(30) 3.484 1_655
H(27) H(28) 2.859 2_756
H(27) H(34) 2.737 1_655
H(27) H(35) 3.202 1_655
H(27) H(35) 3.262 2_656
H(28) Cl(1) 2.995 2_756
H(28) C(21) 3.407 2_756
H(28) C(30) 3.325 1_655
H(28) H(27) 2.859 2_756
H(28) H(28) 3.491 2_756
H(28) H(34) 3.064 2_656
H(28) H(35) 2.601 1_655
H(28) H(35) 3.575 2_656
H(29) Pd(2) 3.519 2_756
H(29) Cl(1) 3.126 2_756
H(29) P(2) 3.539 2_756
H(29) C(38) 2.851 2_756
H(29) C(39) 2.995 2_756
H(29) C(40) 3.453 2_756
H(29) C(43) 3.208 2_756
H(29) H(34) 3.067 2_656
H(29) H(42) 3.325 2_756
H(29) H(51) 3.065 2_756
H(30) C(42) 3.291 2_756
H(30) C(43) 3.153 2_756
H(30) H(45) 3.376 2_756
H(30) H(46) 3.182 2_756
H(30) H(51) 3.236 2_756
H(32) H(16) 3.199 1_455
H(32) H(24) 3.372 2_666
H(33) Pd(2) 3.484 1_455
H(33) C(2) 3.075 1_455
H(33) C(3) 2.865 1_455
H(33) C(4) 3.226 1_455
H(33) C(6) 3.564 1_455
H(33) C(48) 3.557 1_455
H(33) C(49) 3.083 1_455
H(33) H(2) 3.484 1_455
H(33) H(3) 3.022 1_455
H(33) H(50) 3.438 1_455
H(33) H(51) 2.551 1_455
H(34) Pd(1) 3.549 1_455
H(34) Pd(2) 3.437 1_455
H(34) C(22) 3.050 2_656
H(34) C(23) 3.040 2_656
H(34) H(3) 3.190 1_455
H(34) H(27) 2.737 1_455
H(34) H(28) 3.064 2_656
H(34) H(29) 3.067 2_656
H(34) H(51) 2.973 1_455
H(35) C(20) 3.476 2_656
H(35) C(21) 3.109 2_656
H(35) C(22) 3.365 1_455
H(35) C(22) 3.305 2_656
H(35) C(31) 3.559 2_656
H(35) H(27) 3.202 1_455
H(35) H(27) 3.262 2_656
H(35) H(28) 2.601 1_455
H(35) H(28) 3.575 2_656
H(35) H(36) 3.103 2_656
H(36) C(30) 3.353 2_656
H(36) C(31) 3.495 2_656
H(36) H(35) 3.103 2_656
H(36) H(36) 3.402 2_656
H(37) C(45) 3.142 2_755
H(37) C(46) 3.008 2_755
H(37) H(46) 3.023 2_755
H(37) H(47) 3.169 2_755
H(37) H(48) 2.948 2_755
H(37) H(49) 3.336 1_455
H(38) C(40) 3.344 2_655
H(38) C(46) 3.552 2_755
H(38) C(47) 3.357 2_755
H(38) C(48) 3.571 2_755
H(38) H(42) 3.462 2_655
H(38) H(43) 2.827 2_655
H(38) H(46) 2.932 2_755
H(38) H(48) 3.474 1_455
H(38) H(49) 3.585 2_755
H(39) C(40) 3.530 2_655
H(39) H(8) 3.032 2_765
H(39) H(9) 3.425 2_765
H(39) H(10) 3.543 2_765
H(39) H(43) 2.836 2_655
H(39) H(44) 3.577 2_655
H(39) H(45) 3.586 2_755
H(40) C(9) 3.550 2_765
H(40) H(8) 2.931 2_765
H(40) H(9) 2.801 2_765
H(40) H(12) 3.377 1_455
H(40) H(13) 3.019 1_455
H(40) H(19) 2.836 2_765
H(40) H(21) 3.453 1_455
H(41) H(15) 3.294 1_455
H(42) C(47) 3.136 1_455
H(42) C(48) 3.241 1_455
H(42) H(29) 3.325 2_756
H(42) H(38) 3.462 2_655
H(42) H(49) 2.606 1_455
H(42) H(50) 2.804 1_455
H(43) C(34) 3.422 2_655
H(43) C(35) 3.420 2_655
H(43) H(38) 2.827 2_655
H(43) H(39) 2.836 2_655
H(44) C(12) 3.497 2_755
H(44) C(13) 3.141 2_755
H(44) H(17) 2.962 2_755
H(44) H(20) 2.269 2_755
H(44) H(39) 3.577 2_655
H(44) H(48) 3.326 2_755
H(45) C(34) 3.413 2_755
H(45) C(35) 3.300 2_755
H(45) C(36) 3.511 2_755
H(45) H(9) 3.245 1_545
H(45) H(10) 3.245 1_545
H(45) H(17) 3.211 2_755
H(45) H(30) 3.376 2_756
H(45) H(39) 3.586 2_755
H(45) H(47) 2.818 2_755
H(46) C(33) 3.058 2_755
H(46) C(34) 3.007 2_755
H(46) H(30) 3.182 2_756
H(46) H(37) 3.023 2_755
H(46) H(38) 2.932 2_755
H(46) H(47) 3.147 2_755
H(47) C(41) 3.469 2_755
H(47) C(42) 2.835 2_755
H(47) C(43) 3.052 2_755
H(47) H(37) 3.169 2_755
H(47) H(45) 2.818 2_755
H(47) H(46) 3.147 2_755
H(48) C(34) 3.398 1_655
H(48) C(35) 3.528 1_655
H(48) C(40) 3.302 2_755
H(48) C(41) 3.130 2_755
H(48) C(42) 3.454 2_755
H(48) H(37) 2.948 2_755
H(48) H(38) 3.474 1_655
H(48) H(44) 3.326 2_755
H(49) C(32) 3.062 1_655
H(49) C(33) 3.071 1_655
H(49) C(34) 3.481 1_655
H(49) C(37) 3.435 1_655
H(49) C(39) 3.339 1_655
H(49) H(37) 3.336 1_655
H(49) H(38) 3.585 2_755
H(49) H(42) 2.606 1_655
H(50) Cl(1) 2.978 1_655
H(50) C(28) 3.554 1_655
H(50) H(33) 3.438 1_655
H(50) H(42) 2.804 1_655
H(51) C(23) 3.464 2_756
H(51) C(24) 3.571 2_756
H(51) C(28) 2.943 1_655
H(51) C(29) 3.160 1_655
H(51) H(29) 3.065 2_756
H(51) H(30) 3.236 2_756
H(51) H(33) 2.551 1_655
H(51) H(34) 2.973 1_655

loop_
_geom_torsion_atom_site_label_1
_geom_torsion_atom_site_label_2
_geom_torsion_atom_site_label_3
_geom_torsion_atom_site_label_4
_geom_torsion
Cl(1) Pd(1) Pd(2) P(2) -8.8(2)
Cl(1) Pd(1) Pd(2) C(2) -179.3(2)
Cl(1) Pd(1) Pd(2) C(3) -179.4(2)
Pd(2) Pd(1) P(1) C(14) -156.0(2)
Pd(2) Pd(1) P(1) C(20) 80.9(2)
Pd(2) Pd(1) P(1) C(26) -37.5(3)
P(1) Pd(1) Pd(2) Cl(1) -4.03(14)
P(1) Pd(1) Pd(2) P(2) -12.8(3)
P(1) Pd(1) Pd(2) C(2) 176.7(2)
P(1) Pd(1) Pd(2) C(3) 176.6(2)
Pd(2) Pd(1) C(1) C(2) -0.4(3)
Pd(2) Pd(1) C(1) C(6) -113.6(5)
Pd(2) Pd(1) C(1) C(7) 115.2(5)
C(1) Pd(1) Pd(2) Cl(1) 179.61(19)
C(1) Pd(1) Pd(2) P(2) 170.8(3)
C(1) Pd(1) Pd(2) C(2) 0.3(2)
C(1) Pd(1) Pd(2) C(3) 0.2(2)
Pd(2) Pd(1) C(2) C(1) 179.5(4)
Pd(2) Pd(1) C(2) C(3) 0.2(4)
C(2) Pd(1) Pd(2) Cl(1) 179.3(2)
C(2) Pd(1) Pd(2) P(2) 170.5(3)
C(2) Pd(1) Pd(2) C(3) -0.1(2)
Cl(1) Pd(1) P(1) C(14) -159.4(2)
Cl(1) Pd(1) P(1) C(20) 77.4(2)
Cl(1) Pd(1) P(1) C(26) -40.9(2)
P(1) Pd(1) Cl(1) Pd(2) 178.61(5)
Cl(1) Pd(1) C(1) C(2) 0.3(6)
Cl(1) Pd(1) C(1) C(6) -112.9(5)
Cl(1) Pd(1) C(1) C(7) 115.9(5)
C(1) Pd(1) Cl(1) Pd(2) -0.8(4)
Cl(1) Pd(1) C(2) Pd(2) 0.63(19)
Cl(1) Pd(1) C(2) C(1) -179.9(3)
Cl(1) Pd(1) C(2) C(3) 0.8(7)
C(2) Pd(1) Cl(1) Pd(2) -0.63(19)
P(1) Pd(1) C(1) C(2) -179.1(3)
P(1) Pd(1) C(1) C(6) 67.7(5)
P(1) Pd(1) C(1) C(7) -63.5(5)
C(1) Pd(1) P(1) C(14) 20.3(3)
C(1) Pd(1) P(1) C(20) -102.9(3)
C(1) Pd(1) P(1) C(26) 138.8(3)
P(1) Pd(1) C(2) Pd(2) -178.14(13)
P(1) Pd(1) C(2) C(1) 1.4(5)
P(1) Pd(1) C(2) C(3) -178.0(5)
C(2) Pd(1) P(1) C(14) 19.4(4)
C(2) Pd(1) P(1) C(20) -103.7(3)
C(2) Pd(1) P(1) C(26) 137.9(3)
C(1) Pd(1) C(2) Pd(2) -179.5(4)
C(1) Pd(1) C(2) C(3) -179.4(9)
C(2) Pd(1) C(1) C(6) -113.2(6)
C(2) Pd(1) C(1) C(7) 115.6(6)
Pd(1) Pd(2) P(2) C(32) 113.6(3)
Pd(1) Pd(2) P(2) C(38) -6.7(4)
Pd(1) Pd(2) P(2) C(44) -125.0(3)
Pd(1) Pd(2) C(2) C(1) -0.6(5)
Pd(1) Pd(2) C(2) C(3) -179.9(4)
Pd(1) Pd(2) C(3) C(2) 0.1(3)
Pd(1) Pd(2) C(3) C(4) 178.7(7)
Cl(1) Pd(2) P(2) C(32) 105.6(2)
Cl(1) Pd(2) P(2) C(38) -14.7(2)
Cl(1) Pd(2) P(2) C(44) -133.0(2)
P(2) Pd(2) Cl(1) Pd(1) 178.37(5)
Cl(1) Pd(2) C(2) Pd(1) -0.62(19)
Cl(1) Pd(2) C(2) C(1) -1.3(7)
Cl(1) Pd(2) C(2) C(3) 179.5(4)
C(2) Pd(2) Cl(1) Pd(1) 0.58(18)
Cl(1) Pd(2) C(3) C(2) -0.7(6)
Cl(1) Pd(2) C(3) C(4) 177.9(5)
C(3) Pd(2) Cl(1) Pd(1) 1.0(3)
P(2) Pd(2) C(2) Pd(1) -177.63(8)
P(2) Pd(2) C(2) C(1) -178.3(5)
P(2) Pd(2) C(2) C(3) 2.5(5)
C(2) Pd(2) P(2) C(32) -77.4(3)
C(2) Pd(2) P(2) C(38) 162.2(3)
C(2) Pd(2) P(2) C(44) 43.9(3)
P(2) Pd(2) C(3) C(2) -178.2(3)
P(2) Pd(2) C(3) C(4) 0.4(7)
C(3) Pd(2) P(2) C(32) -76.0(3)
C(3) Pd(2) P(2) C(38) 163.6(3)
C(3) Pd(2) P(2) C(44) 45.3(3)
C(2) Pd(2) C(3) C(4) 178.6(10)
C(3) Pd(2) C(2) Pd(1) 179.9(4)
C(3) Pd(2) C(2) C(1) 179.2(9)
Pd(1) P(1) C(14) C(15) -81.4(6)
Pd(1) P(1) C(14) C(19) 95.1(7)
Pd(1) P(1) C(20) C(21) -5.1(6)
Pd(1) P(1) C(20) C(25) 175.2(6)
Pd(1) P(1) C(26) C(27) -46.7(6)
Pd(1) P(1) C(26) C(31) 129.4(7)
C(14) P(1) C(20) C(21) -139.1(5)
C(14) P(1) C(20) C(25) 41.1(7)
C(20) P(1) C(14) C(15) 46.7(6)
C(20) P(1) C(14) C(19) -136.9(7)
C(14) P(1) C(26) C(27) 84.1(6)
C(14) P(1) C(26) C(31) -99.9(7)
C(26) P(1) C(14) C(15) 158.3(6)
C(26) P(1) C(14) C(19) -25.3(7)
C(20) P(1) C(26) C(27) -168.6(6)
C(20) P(1) C(26) C(31) 7.5(8)
C(26) P(1) C(20) C(21) 112.8(6)
C(26) P(1) C(20) C(25) -66.9(7)
Pd(2) P(2) C(32) C(33) -133.9(5)
Pd(2) P(2) C(32) C(37) 42.3(6)
Pd(2) P(2) C(38) C(39) 47.3(5)
Pd(2) P(2) C(38) C(43) -132.9(4)
Pd(2) P(2) C(44) C(45) -138.5(5)
Pd(2) P(2) C(44) C(49) 43.0(6)
C(32) P(2) C(38) C(39) -79.2(5)
C(32) P(2) C(38) C(43) 100.6(5)
C(38) P(2) C(32) C(33) -7.3(6)
C(38) P(2) C(32) C(37) 168.9(6)
C(32) P(2) C(44) C(45) -11.7(6)
C(32) P(2) C(44) C(49) 169.8(5)
C(44) P(2) C(32) C(33) 99.9(6)
C(44) P(2) C(32) C(37) -83.8(6)
C(38) P(2) C(44) C(45) 96.2(6)
C(38) P(2) C(44) C(49) -82.3(6)
C(44) P(2) C(38) C(39) 171.8(4)
C(44) P(2) C(38) C(43) -8.4(6)
C(5) Si(1) C(8) C(9) -55.8(14)
C(8) Si(1) C(5) C(4) -31(11)
C(5) Si(1) C(10) C(11) -49.8(15)
C(10) Si(1) C(5) C(4) 92(11)
C(5) Si(1) C(12) C(13) -176.3(11)
C(12) Si(1) C(5) C(4) -152(11)
C(8) Si(1) C(10) C(11) 70.7(16)
C(10) Si(1) C(8) C(9) -177.2(13)
C(8) Si(1) C(12) C(13) 65.3(14)
C(12) Si(1) C(8) C(9) 62.2(15)
C(10) Si(1) C(12) C(13) -58.8(13)
C(12) Si(1) C(10) C(11) -165.9(14)
Pd(1) C(1) C(2) Pd(2) 0.7(6)
Pd(1) C(1) C(2) C(3) 178(2)
C(6) C(1) C(2) Pd(1) 108.6(6)
C(6) C(1) C(2) Pd(2) 109.3(7)
C(6) C(1) C(2) C(3) -73(2)
C(7) C(1) C(2) Pd(1) -109.4(6)
C(7) C(1) C(2) Pd(2) -108.7(7)
C(7) C(1) C(2) C(3) 69(2)
Pd(1) C(2) C(3) Pd(2) -0.2(4)
Pd(1) C(2) C(3) C(4) -178.7(6)
Pd(2) C(2) C(3) C(4) -178.5(10)
C(1) C(2) C(3) Pd(2) -178(2)
C(1) C(2) C(3) C(4) 4(3)
Pd(2) C(3) C(4) C(5) 9(15)
C(2) C(3) C(4) C(5) -173(15)
C(3) C(4) C(5) Si(1) 178(7)
P(1) C(14) C(15) C(16) 176.5(7)
P(1) C(14) C(19) C(18) -175.2(7)
C(15) C(14) C(19) C(18) 1.3(13)
C(19) C(14) C(15) C(16) -0.1(9)
C(14) C(15) C(16) C(17) 1.3(14)
C(15) C(16) C(17) C(18) -3.6(17)
C(16) C(17) C(18) C(19) 4.8(18)
C(17) C(18) C(19) C(14) -3.6(16)
P(1) C(20) C(21) C(22) 179.4(6)
P(1) C(20) C(25) C(24) -179.8(6)
C(21) C(20) C(25) C(24) 0.4(9)
C(25) C(20) C(21) C(22) -0.9(11)
C(20) C(21) C(22) C(23) 0.1(10)
C(21) C(22) C(23) C(24) 1.0(14)
C(22) C(23) C(24) C(25) -1.4(16)
C(23) C(24) C(25) C(20) 0.7(14)
P(1) C(26) C(27) C(28) -179.3(9)
P(1) C(26) C(31) C(30) -177.5(8)
C(27) C(26) C(31) C(30) -1.5(14)
C(31) C(26) C(27) C(28) 4.4(15)
C(26) C(27) C(28) C(29) -4(2)
C(27) C(28) C(29) C(30) 0.2(19)
C(28) C(29) C(30) C(31) 3(2)
C(29) C(30) C(31) C(26) -1.9(19)
P(2) C(32) C(33) C(34) 177.6(6)
P(2) C(32) C(37) C(36) -178.6(7)
C(33) C(32) C(37) C(36) -2.2(12)
C(37) C(32) C(33) C(34) 1.4(11)
C(32) C(33) C(34) C(35) 0.3(10)
C(33) C(34) C(35) C(36) -1.2(15)
C(34) C(35) C(36) C(37) 0.3(11)
C(35) C(36) C(37) C(32) 1.4(14)
P(2) C(38) C(39) C(40) -180.0(5)
P(2) C(38) C(43) C(42) 179.1(5)
C(39) C(38) C(43) C(42) -1.1(9)
C(43) C(38) C(39) C(40) 0.2(7)
C(38) C(39) C(40) C(41) -0.6(11)
C(39) C(40) C(41) C(42) 1.8(14)
C(40) C(41) C(42) C(43) -2.7(14)
C(41) C(42) C(43) C(38) 2.4(12)
P(2) C(44) C(45) C(46) -180.0(5)
P(2) C(44) C(49) C(48) 179.3(7)
C(45) C(44) C(49) C(48) 0.8(11)
C(49) C(44) C(45) C(46) -1.5(11)
C(44) C(45) C(46) C(47) 0.9(13)
C(45) C(46) C(47) C(48) 0.5(12)
C(46) C(47) C(48) C(49) -1.3(16)
C(47) C(48) C(49) C(44) 0.6(11)
